data_1531376
loop_
_publ_author_name
'Esmaeilzadeh, S.'
'Grins, J.'

_publ_section_title
;
 Meta-stable phases in the Mn - Ta - O system
;
_journal_name_full 'Solid State Sciences'
_journal_page_first 117
_journal_page_last 123
_journal_volume 4
_journal_year 2002
_chemical_formula_sum 'Mn4 O9 Ta2'
_chemical_name_systematic 'Mn4 (Ta2 O9)'
_space_group_IT_number 161
_symmetry_space_group_name_Hall 'R 3 -2"c'
_symmetry_space_group_name_H-M 'R 3 c :H'
_cell_angle_alpha 90
_cell_angle_beta 90
_cell_angle_gamma 120
_cell_formula_units_Z 2
_cell_length_a 5.4308
_cell_length_b 5.4308
_cell_length_c 14.1194
_cell_volume 360.640
_citation_journal_id_ASTM SSSCFJ
_cod_data_source_file Esmaeilzadeh_SSSCFJ_2002_896.cif
_cod_data_source_block Mn4O9Ta2
_cod_original_cell_volume 360.6405
_cod_database_code 1531376

loop_
_symmetry_equiv_pos_as_xyz
x,y,z
-y,x-y,z
-x+y,-x,z
-y,-x,z+1/2
x,x-y,z+1/2
-x+y,y,z+1/2
x+2/3,y+1/3,z+1/3
-y+2/3,x-y+1/3,z+1/3
-x+y+2/3,-x+1/3,z+1/3
-y+2/3,-x+1/3,z+5/6
x+2/3,x-y+1/3,z+5/6
-x+y+2/3,y+1/3,z+5/6
x+1/3,y+2/3,z+2/3
-y+1/3,x-y+2/3,z+2/3
-x+y+1/3,-x+2/3,z+2/3
-y+1/3,-x+2/3,z+7/6
x+1/3,x-y+2/3,z+7/6
-x+y+1/3,y+2/3,z+7/6

loop_
_atom_site_label
_atom_site_type_symbol
_atom_site_fract_x
_atom_site_fract_y
_atom_site_fract_z
_atom_site_occupancy
_atom_site_U_iso_or_equiv
Mn2 Mn+2 0 0 0 0.333 0.0
Ta1 Ta+5 0 0 0 0.667 0.0
O1 O-2 0.071 0.356 0.075 1 0.0
Mn1 Mn+2 0 0 0.2862 1 0.0
